data_2014731
loop_
_publ_author_name
'da Silva, Emerson T.'
'Ribiero, Rodrigo S.'
'Lima, Edson L. S.'
'Wardell, James L.'
'Skakle, Janet M. S.'
'Low, John N.'
'Glidewell, Christopher'

_publ_section_title
;5-(1-Hydroxyethylidene)-1,3-dimethylpyrimidine-2,4,6(1<i>H</i>,3<i>H</i>,5<i>H</i>)-trione
 and four amino derivatives
;
_journal_issue 1
_journal_name_full 'Acta Crystallographica Section C'
_journal_page_first o15
_journal_page_last o20
_journal_paper_doi 10.1107/S0108270104028859
_journal_volume 61
_journal_year 2005
_chemical_formula_iupac 'C8 H10 N2 O4'
_chemical_formula_moiety 'C8 H10 N2 O4'
_chemical_formula_sum 'C8 H10 N2 O4'
_chemical_formula_weight 198.18
_chemical_name_systematic
;
5-(1-hydroxyethylidene)-1,3-dimethylpyrimidine-2,4,6(1H,3H,5H)-trione
;
_space_group_IT_number 14
_symmetry_cell_setting monoclinic
_symmetry_space_group_name_Hall '-P 2ybc'
_symmetry_space_group_name_H-M 'P 1 21/c 1'
_atom_sites_solution_hydrogens geom
_atom_sites_solution_primary direct
_atom_sites_solution_secondary difmap
_cell_angle_alpha 90.00
_cell_angle_beta 109.321(2)
_cell_angle_gamma 90.00
_cell_formula_units_Z 4
_cell_length_a 8.6066(5)
_cell_length_b 9.1751(5)
_cell_length_c 11.9799(7)
_cell_measurement_reflns_used 3198
_cell_measurement_temperature 291(2)
_cell_measurement_theta_max 32.54
_cell_measurement_theta_min 2.86
_cell_volume 892.73(9)
_computing_cell_refinement 'SAINT (Bruker, 2000)'
_computing_data_collection 'SMART (Bruker, 2000)'
_computing_data_reduction SAINT
_computing_molecular_graphics 'PLATON (Spek, 2003)'
_computing_publication_material 'SHELXL97 and PRPKAPPA (Ferguson, 1999)'
_computing_structure_refinement 'SHELXL97 (Sheldrick, 1997)'
_computing_structure_solution 'SHELXS97 (Sheldrick, 1997)'
_diffrn_ambient_temperature 291(2)
_diffrn_measured_fraction_theta_full 0.989
_diffrn_measured_fraction_theta_max 0.989
_diffrn_measurement_device_type 'Bruker SMART 1000 CCD area detector'
_diffrn_measurement_method \f-\w
_diffrn_radiation_monochromator graphite
_diffrn_radiation_source 'fine-focus sealed X-ray tube'
_diffrn_radiation_type 'Mo K\a'
_diffrn_radiation_wavelength 0.71073
_diffrn_reflns_av_R_equivalents 0.0222
_diffrn_reflns_av_sigmaI/netI 0.0263
_diffrn_reflns_limit_h_max 5
_diffrn_reflns_limit_h_min -13
_diffrn_reflns_limit_k_max 9
_diffrn_reflns_limit_k_min -13
_diffrn_reflns_limit_l_max 18
_diffrn_reflns_limit_l_min -18
_diffrn_reflns_number 7606
_diffrn_reflns_theta_full 32.54
_diffrn_reflns_theta_max 32.54
_diffrn_reflns_theta_min 2.86
_diffrn_standards_decay_% nil
_exptl_absorpt_coefficient_mu 0.120
_exptl_absorpt_correction_T_max 0.976
_exptl_absorpt_correction_T_min 0.934
_exptl_absorpt_correction_type multi-scan
_exptl_absorpt_process_details '(SADABS; Bruker, 2000)'
_exptl_crystal_colour colourless
_exptl_crystal_density_diffrn 1.475
_exptl_crystal_density_method 'not measured'
_exptl_crystal_description block
_exptl_crystal_F_000 416
_exptl_crystal_size_max 0.52
_exptl_crystal_size_mid 0.33
_exptl_crystal_size_min 0.20
_refine_diff_density_max 0.302
_refine_diff_density_min -0.221
_refine_ls_extinction_method none
_refine_ls_goodness_of_fit_ref 1.033
_refine_ls_hydrogen_treatment constr
_refine_ls_matrix_type full
_refine_ls_number_parameters 131
_refine_ls_number_reflns 3198
_refine_ls_number_restraints 0
_refine_ls_restrained_S_all 1.033
_refine_ls_R_factor_all 0.1017
_refine_ls_R_factor_gt 0.0635
_refine_ls_shift/su_max 0.000
_refine_ls_shift/su_mean 0.000
_refine_ls_structure_factor_coef Fsqd
_refine_ls_weighting_details 'w=1/[\s^2^(Fo^2^)+(0.102P)^2^+0.1435P] where P=(Fo^2^+2Fc^2^)/3'
_refine_ls_weighting_scheme calc
_refine_ls_wR_factor_gt 0.1799
_refine_ls_wR_factor_ref 0.2070
_reflns_number_gt 1926
_reflns_number_total 3198
_reflns_threshold_expression I>2\s(I)
_cod_data_source_file sk1792.cif
_cod_data_source_block I
_cod_depositor_comments
;
The following automatic conversions were performed:

'_exptl_absorpt_correction_type' value 'Multi-scan' changed to
'multi-scan' according to
/home/saulius/struct/CIF-dictionaries/cif_core.dic dictionary named
'cif_core.dic' version 2.4.1 from 2010-06-29.

Automatic conversion script
Id: cif_fix_values 1715 2011-07-08 13:25:40Z adriana 
;
_cod_original_sg_symbol_H-M 'P 21/c'
_cod_database_code 2014731
_cod_database_fobs_code 2014731

loop_
_symmetry_equiv_pos_as_xyz
'x, y, z'
'x, -y+1/2, z+1/2'
'-x, -y, -z'
'-x, y-1/2, -z-1/2'

loop_
_atom_site_label
_atom_site_fract_x
_atom_site_fract_y
_atom_site_fract_z
_atom_site_U_iso_or_equiv
_atom_site_adp_type
_atom_site_calc_flag
_atom_site_refinement_flags
_atom_site_occupancy
_atom_site_disorder_assembly
_atom_site_disorder_group
_atom_site_type_symbol
O2 0.15848(17) 0.66714(19) 0.48681(14) 0.0761(5) Uani d . 1 . . O
O4 0.68888(18) 0.78399(16) 0.54571(13) 0.0641(4) Uani d . 1 . . O
O6 0.54580(17) 0.41371(16) 0.76817(12) 0.0621(4) Uani d . 1 . . O
O51 0.91332(17) 0.66835(18) 0.70291(15) 0.0707(4) Uani d . 1 . . O
N1 0.35333(16) 0.53851(16) 0.62581(11) 0.0446(3) Uani d . 1 . . N
N3 0.42439(18) 0.72019(15) 0.51240(11) 0.0458(3) Uani d . 1 . . N
C1 0.2236(2) 0.4511(2) 0.64934(18) 0.0617(5) Uani d . 1 . . C
C2 0.3024(2) 0.64364(19) 0.53906(14) 0.0471(4) Uani d . 1 . . C
C3 0.3700(3) 0.8321(2) 0.42007(18) 0.0667(6) Uani d . 1 . . C
C4 0.5885(2) 0.70517(18) 0.57344(14) 0.0444(4) Uani d . 1 . . C
C5 0.63903(19) 0.59883(17) 0.66653(13) 0.0411(3) Uani d . 1 . . C
C6 0.51627(19) 0.51007(18) 0.69328(13) 0.0425(3) Uani d . 1 . . C
C51 0.8064(2) 0.5875(2) 0.73124(16) 0.0519(4) Uani d . 1 . . C
C52 0.8796(3) 0.4923(3) 0.8341(2) 0.0829(7) Uani d . 1 . . C
H1A 0.2426 0.4487 0.7329 0.092 Uiso calc R 1 . . H
H1B 0.2258 0.3536 0.6208 0.092 Uiso calc R 1 . . H
H1C 0.1181 0.4942 0.6096 0.092 Uiso calc R 1 . . H
H3A 0.3564 0.9232 0.4552 0.100 Uiso calc R 1 . . H
H3B 0.2670 0.8034 0.3630 0.100 Uiso calc R 1 . . H
H3C 0.4511 0.8430 0.3816 0.100 Uiso calc R 1 . . H
H51 0.8649 0.7195 0.6459 0.085 Uiso calc R 1 . . H
H52A 0.9958 0.5104 0.8662 0.124 Uiso calc R 1 . . H
H52B 0.8610 0.3922 0.8100 0.124 Uiso calc R 1 . . H
H52C 0.8296 0.5122 0.8933 0.124 Uiso calc R 1 . . H

loop_
_atom_site_aniso_label
_atom_site_aniso_U_11
_atom_site_aniso_U_22
_atom_site_aniso_U_33
_atom_site_aniso_U_12
_atom_site_aniso_U_13
_atom_site_aniso_U_23
O2 0.0438(7) 0.0855(11) 0.0813(10) 0.0029(7) -0.0032(7) 0.0159(8)
O4 0.0652(8) 0.0593(9) 0.0717(8) -0.0110(6) 0.0279(7) 0.0061(7)
O6 0.0570(8) 0.0644(9) 0.0614(8) 0.0033(6) 0.0148(6) 0.0214(6)
O51 0.0449(7) 0.0780(11) 0.0866(11) -0.0101(7) 0.0181(7) -0.0055(8)
N1 0.0394(6) 0.0488(8) 0.0436(6) -0.0028(5) 0.0111(5) 0.0003(6)
N3 0.0535(8) 0.0400(7) 0.0394(6) 0.0001(6) 0.0093(5) 0.0010(5)
C1 0.0452(9) 0.0730(13) 0.0675(11) -0.0100(8) 0.0195(8) 0.0068(10)
C2 0.0446(8) 0.0466(9) 0.0433(7) 0.0001(7) 0.0055(6) -0.0022(6)
C3 0.0771(13) 0.0550(12) 0.0570(10) 0.0007(10) 0.0074(9) 0.0169(8)
C4 0.0495(8) 0.0405(8) 0.0429(7) -0.0026(6) 0.0149(6) -0.0058(6)
C5 0.0400(7) 0.0413(8) 0.0406(7) 0.0007(6) 0.0115(6) -0.0063(6)
C6 0.0425(7) 0.0449(9) 0.0385(7) 0.0013(6) 0.0111(6) -0.0031(6)
C51 0.0418(8) 0.0545(10) 0.0560(9) 0.0021(7) 0.0115(7) -0.0122(7)
C52 0.0533(11) 0.0963(19) 0.0807(14) 0.0117(12) -0.0027(10) 0.0147(13)

loop_
_atom_type_symbol
_atom_type_description
_atom_type_scat_dispersion_real
_atom_type_scat_dispersion_imag
_atom_type_scat_source
C C 0.0033 0.0016 'International Tables Vol C Tables 4.2.6.8 and 6.1.1.4'
H H 0.0000 0.0000 'International Tables Vol C Tables 4.2.6.8 and 6.1.1.4'
N N 0.0061 0.0033 'International Tables Vol C Tables 4.2.6.8 and 6.1.1.4'
O O 0.0106 0.0060 'International Tables Vol C Tables 4.2.6.8 and 6.1.1.4'

loop_
_geom_angle_atom_site_label_1
_geom_angle_atom_site_label_2
_geom_angle_atom_site_label_3
_geom_angle
_geom_angle_publ_flag
N1 C1 H1A 109.5 no
N1 C1 H1B 109.5 no
H1A C1 H1B 109.5 no
N1 C1 H1C 109.5 no
H1A C1 H1C 109.5 no
H1B C1 H1C 109.5 no
O2 C2 N1 122.10(17) no
O2 C2 N3 121.02(16) no
N1 C2 N3 116.87(14) no
C2 N1 C6 125.24(14) no
C2 N1 C1 116.88(14) no
C6 N1 C1 117.88(14) no
C4 N3 C2 123.62(14) no
C4 N3 C3 119.31(16) no
C2 N3 C3 116.83(15) no
N3 C3 H3A 109.5 no
N3 C3 H3B 109.5 no
H3A C3 H3B 109.5 no
N3 C3 H3C 109.5 no
H3A C3 H3C 109.5 no
H3B C3 H3C 109.5 no
O4 C4 N3 118.79(16) no
O4 C4 C5 122.64(16) no
N3 C4 C5 118.58(14) no
C51 C5 C4 118.29(15) no
C51 C5 C6 121.90(15) no
C4 C5 C6 119.79(14) no
O51 C51 C5 119.85(17) no
O51 C51 C52 114.22(17) no
C5 C51 C52 125.93(19) no
C51 C52 H52A 109.5 no
C51 C52 H52B 109.5 no
H52A C52 H52B 109.5 no
C51 C52 H52C 109.5 no
H52A C52 H52C 109.5 no
H52B C52 H52C 109.5 no
C51 O51 H51 109.5 no
O6 C6 N1 119.06(15) no
O6 C6 C5 125.24(15) no
N1 C6 C5 115.70(14) no

loop_
_geom_bond_atom_site_label_1
_geom_bond_atom_site_label_2
_geom_bond_site_symmetry_2
_geom_bond_distance
_geom_bond_publ_flag
C1 N1 . 1.475(2) no
C1 H1A . 0.96 no
C1 H1B . 0.96 no
C1 H1C . 0.96 no
C2 O2 . 1.208(2) no
C2 N1 . 1.379(2) no
C2 N3 . 1.386(2) no
N1 C6 . 1.392(2) no
N3 C4 . 1.365(2) no
N3 C3 . 1.468(2) no
C3 H3A . 0.96 no
C3 H3B . 0.96 no
C3 H3C . 0.96 no
C4 O4 . 1.253(2) no
C4 C5 . 1.437(2) no
C5 C51 . 1.396(2) no
C5 C6 . 1.451(2) no
C51 O51 . 1.311(2) no
C51 C52 . 1.471(3) no
C52 H52A . 0.96 no
C52 H52B . 0.96 no
C52 H52C . 0.96 no
O51 H51 . 0.82 no
C6 O6 . 1.225(2) no

loop_
_geom_hbond_atom_site_label_D
_geom_hbond_atom_site_label_H
_geom_hbond_atom_site_label_A
_geom_hbond_distance_DH
_geom_hbond_distance_HA
_geom_hbond_distance_DA
_geom_hbond_angle_DHA
_geom_hbond_publ_flag
O51 H51 O4 0.82 1.70 2.450(2) 151 no

loop_
_geom_torsion_atom_site_label_1
_geom_torsion_atom_site_label_2
_geom_torsion_atom_site_label_3
_geom_torsion_atom_site_label_4
_geom_torsion
_geom_torsion_publ_flag
O2 C2 N1 C6 -176.89(16) no
N3 C2 N1 C6 4.3(2) no
O2 C2 N1 C1 2.3(3) no
N3 C2 N1 C1 -176.53(15) no
O2 C2 N3 C4 175.60(17) no
N1 C2 N3 C4 -5.6(2) no
O2 C2 N3 C3 1.2(3) no
N1 C2 N3 C3 -179.98(15) no
C2 N3 C4 O4 -176.93(15) no
C3 N3 C4 O4 -2.7(2) no
C2 N3 C4 C5 3.4(2) no
C3 N3 C4 C5 177.67(15) no
O4 C4 C5 C51 2.5(2) no
N3 C4 C5 C51 -177.85(14) no
O4 C4 C5 C6 -179.38(15) no
N3 C4 C5 C6 0.2(2) no
C4 C5 C51 O51 -2.9(2) no
C6 C5 C51 O51 179.03(15) no
C4 C5 C51 C52 175.76(19) no
C6 C5 C51 C52 -2.3(3) no
C2 N1 C6 O6 179.79(15) no
C1 N1 C6 O6 0.7(2) no
C2 N1 C6 C5 -1.0(2) no
C1 N1 C6 C5 179.91(15) no
C51 C5 C6 O6 -4.2(3) no
C4 C5 C6 O6 177.80(15) no
C51 C5 C6 N1 176.61(14) no
C4 C5 C6 N1 -1.4(2) no

loop_
_cod_related_entry_id
_cod_related_entry_database
_cod_related_entry_code
1 ChemSpider 21133985
